data_4516190
loop_
_publ_author_name
'Huckaba, Aron J.'
'Senes, Alessia'
'Aghazada, Sadig'
'Babaei, Azin'
'Meskers, Stefan C. J.'
'Zimmermann, Iwan'
'Schouwink, Pascal'
'Gasilova, Natalia'
'Janssen, Ren\'e A J'
'Bolink, Henk J.'
'Nazeeruddin, Mohammad Khaja'

_publ_section_title
;
 Bis(arylimidazole) Iridium Picolinate Emitters and Preferential Dipole
 Orientation in Films.
;
_journal_issue 3
_journal_name_full 'ACS omega'
_journal_page_first 2673
_journal_page_last 2682
_journal_paper_doi 10.1021/acsomega.8b00137
_journal_volume 3
_journal_year 2018
_chemical_formula_moiety '2(C49 H52 Ir N5 O3), H2 O'
_chemical_formula_sum 'C98 H104 Ir2 N10 O7'
_chemical_formula_weight 1918.31
_space_group_crystal_system monoclinic
_space_group_IT_number 14
_space_group_name_Hall '-P 2ybc'
_space_group_name_H-M_alt 'P 1 21/c 1'
_atom_sites_solution_hydrogens mixed
_audit_creation_date 2017-11-02
_audit_creation_method
;
Olex2 1.2
(compiled 2017.08.10 svn.r3458 for OlexSys, GUI svn.r5381)
;
_cell_angle_alpha 90
_cell_angle_beta 96.237(13)
_cell_angle_gamma 90
_cell_formula_units_Z 2
_cell_length_a 19.025(11)
_cell_length_b 9.090(5)
_cell_length_c 25.534(13)
_cell_measurement_reflns_used 1300
_cell_measurement_temperature 293(2)
_cell_measurement_theta_max 15
_cell_measurement_theta_min 3.0
_cell_volume 4390(4)
_computing_molecular_graphics 'Olex2 (Dolomanov et al., 2009)'
_computing_publication_material 'Olex2 (Dolomanov et al., 2009)'
_computing_structure_refinement 'ShelXL (Sheldrick, 2015)'
_diffrn_ambient_temperature 293.15
_diffrn_measured_fraction_theta_full 0.999
_diffrn_measured_fraction_theta_max 0.997
_diffrn_measurement_device_type 'Bruker D8 Venture'
_diffrn_radiation_type MoK\a
_diffrn_radiation_wavelength 0.71073
_diffrn_reflns_av_R_equivalents 0.0843
_diffrn_reflns_av_unetI/netI 0.0462
_diffrn_reflns_Laue_measured_fraction_full 0.999
_diffrn_reflns_Laue_measured_fraction_max 0.997
_diffrn_reflns_limit_h_max 23
_diffrn_reflns_limit_h_min -23
_diffrn_reflns_limit_k_max 11
_diffrn_reflns_limit_k_min -11
_diffrn_reflns_limit_l_max 31
_diffrn_reflns_limit_l_min -31
_diffrn_reflns_number 89816
_diffrn_reflns_point_group_measured_fraction_full 0.999
_diffrn_reflns_point_group_measured_fraction_max 0.997
_diffrn_reflns_theta_full 25.000
_diffrn_reflns_theta_max 26.411
_diffrn_reflns_theta_min 2.380
_exptl_absorpt_coefficient_mu 3.090
_exptl_absorpt_correction_type multi-scan
_exptl_crystal_colour 'clear yellowish'
_exptl_crystal_colour_lustre clear
_exptl_crystal_colour_modifier yellowish
_exptl_crystal_density_diffrn 1.451
_exptl_crystal_description plate
_exptl_crystal_F_000 1944
_exptl_crystal_size_max 0.2
_exptl_crystal_size_mid 0.1
_exptl_crystal_size_min 0.03
_exptl_transmission_factor_max 0.6312
_exptl_transmission_factor_min 0.3119
_refine_diff_density_max 3.500
_refine_diff_density_min -3.149
_refine_diff_density_rms 0.144
_refine_ls_extinction_coef 0.00009(4)
_refine_ls_extinction_expression Fc^*^=kFc[1+0.001xFc^2^\l^3^/sin(2\q)]^-1/4^
_refine_ls_extinction_method 'SHELXL-2014/7 (Sheldrick 2014'
_refine_ls_goodness_of_fit_ref 1.104
_refine_ls_hydrogen_treatment constr
_refine_ls_matrix_type full
_refine_ls_number_parameters 545
_refine_ls_number_reflns 8994
_refine_ls_number_restraints 0
_refine_ls_restrained_S_all 1.104
_refine_ls_R_factor_all 0.0824
_refine_ls_R_factor_gt 0.0576
_refine_ls_shift/su_max 0.000
_refine_ls_shift/su_mean 0.000
_refine_ls_structure_factor_coef Fsqd
_refine_ls_weighting_details 'w=1/[\s^2^(Fo^2^)+50.9767P] where P=(Fo^2^+2Fc^2^)/3'
_refine_ls_weighting_scheme calc
_refine_ls_wR_factor_gt 0.1096
_refine_ls_wR_factor_ref 0.1195
_reflns_Friedel_coverage 0.000
_reflns_number_gt 7036
_reflns_number_total 8994
_reflns_threshold_expression 'I > 2\s(I)'
_cod_data_source_file ao8b00137_si_003.cif
_cod_data_source_block C49H52N5O3Ir1
_cod_original_cell_volume 4389(4)
_cod_database_code 4516190
_shelx_shelxl_version_number 2014/7
_shelx_space_group_comment
;
The symmetry employed for this shelxl refinement is uniquely defined
by the following loop, which should always be used as a source of
symmetry information in preference to the above space-group names.
They are only intended as comments.
;
_shelx_estimated_absorpt_t_max 0.913
_shelx_estimated_absorpt_t_min 0.577
_olex2_refinement_description
;
1. Fixed Uiso
 At 1.2 times of:
  All C(H) groups
 At 1.5 times of:
  All C(H,H,H) groups, All O(H,H) groups
2. Others
 Fixed Sof: O4W(0.5) H4WA(0.5) H4WB(0.5)
3.a Free rotating group:
 O4W(H4WA,H4WB)
3.b Ternary CH refined with riding coordinates:
 C33(H33), C40(H40), C21(H21), C13(H13)
3.c Aromatic/amide H refined with riding coordinates:
 C23(H23), C26(H26), C25(H25), C24(H24), C29(H29), C30(H30), C36(H36),
 C37(H37), C38(H38), C49(H49), C48(H48), C45(H45), C10(H10), C9(H9), C16(H16),
 C17(H17), C18(H18), C3(H3), C4(H4), C5(H5), C6(H6)
3.d Idealised Me refined as rotating group:
 C35(H35A,H35B,H35C), C34(H34A,H34B,H34C), C42(H42A,H42B,H42C), C41(H41A,H41B,
 H41C), C47(H47A,H47B,H47C), C20(H20A,H20B,H20C), C22(H22A,H22B,H22C), C14(H14A,
 H14B,H14C), C15(H15A,H15B,H15C)
;
_olex2_submission_special_instructions 'No special instructions were received'

loop_
_space_group_symop_operation_xyz
'x, y, z'
'-x, y+1/2, -z+1/2'
'-x, -y, -z'
'x, -y-1/2, z-1/2'

loop_
_atom_site_label
_atom_site_type_symbol
_atom_site_fract_x
_atom_site_fract_y
_atom_site_fract_z
_atom_site_U_iso_or_equiv
_atom_site_adp_type
_atom_site_occupancy
_atom_site_site_symmetry_order
_atom_site_calc_flag
_atom_site_refinement_flags_posn
_atom_site_refinement_flags_occupancy
Ir1 Ir 0.22748(2) 0.20392(3) 0.43335(2) 0.03000(10) Uani 1 1 d . .
N2 N 0.1630(3) 0.1994(7) 0.4908(2) 0.0287(13) Uani 1 1 d . .
O2 O 0.0547(3) 0.1995(7) 0.3192(2) 0.0471(14) Uani 1 1 d . .
O1 O 0.1483(3) 0.1240(6) 0.3736(2) 0.0421(14) Uani 1 1 d . .
N1 N 0.2991(3) 0.2008(6) 0.37967(18) 0.0235(12) Uani 1 1 d . .
C2 C 0.2916(4) 0.2956(7) 0.4919(2) 0.0251(14) Uani 1 1 d . .
C27 C 0.2600(4) 0.3226(7) 0.5394(2) 0.0223(14) Uani 1 1 d . .
C23 C 0.3603(4) 0.3398(7) 0.4912(3) 0.0271(16) Uani 1 1 d . .
H23 H 0.3825 0.3246 0.4610 0.032 Uiso 1 1 calc R .
N4 N 0.1406(3) 0.2547(6) 0.5711(2) 0.0300(14) Uani 1 1 d . .
N3 N 0.1794(3) 0.4002(7) 0.4019(2) 0.0299(14) Uani 1 1 d . .
O3 O 0.0892(3) 0.7645(7) 0.3243(3) 0.0624(19) Uani 1 1 d . .
N5 N 0.3814(3) 0.0851(6) 0.3428(2) 0.0285(14) Uani 1 1 d . .
C1 C 0.2734(4) 0.0084(7) 0.4514(2) 0.0254(15) Uani 1 1 d . .
C26 C 0.2976(4) 0.3925(7) 0.5824(3) 0.0275(16) Uani 1 1 d . .
H26 H 0.2759 0.4112 0.6127 0.033 Uiso 1 1 calc R .
C25 C 0.3656(4) 0.4330(7) 0.5800(3) 0.0286(16) Uani 1 1 d . .
H25 H 0.3906 0.4785 0.6089 0.034 Uiso 1 1 calc R .
C24 C 0.3982(4) 0.4077(7) 0.5352(3) 0.0299(16) Uani 1 1 d . .
H24 H 0.4450 0.4354 0.5341 0.036 Uiso 1 1 calc R .
C28 C 0.1888(4) 0.2642(7) 0.5365(3) 0.0267(15) Uani 1 1 d . .
C29 C 0.0983(4) 0.1434(9) 0.4981(3) 0.042(2) Uani 1 1 d . .
H29 H 0.0693 0.0902 0.4733 0.050 Uiso 1 1 calc R .
C30 C 0.0832(4) 0.1775(9) 0.5470(3) 0.042(2) Uani 1 1 d . .
H30 H 0.0420 0.1538 0.5617 0.050 Uiso 1 1 calc R .
C31 C 0.1416(4) 0.3242(8) 0.6223(3) 0.0307(16) Uani 1 1 d . .
C32 C 0.1177(4) 0.4685(8) 0.6238(3) 0.0344(17) Uani 1 1 d . .
C33 C 0.0955(4) 0.5558(9) 0.5740(3) 0.043(2) Uani 1 1 d . .
H33 H 0.1074 0.4977 0.5439 0.051 Uiso 1 1 calc R .
C35 C 0.0170(6) 0.5804(17) 0.5678(5) 0.098(5) Uani 1 1 d . .
H35A H 0.0034 0.6270 0.5989 0.147 Uiso 1 1 calc GR .
H35B H -0.0069 0.4876 0.5627 0.147 Uiso 1 1 calc GR .
H35C H 0.0043 0.6424 0.5378 0.147 Uiso 1 1 calc GR .
C34 C 0.1336(7) 0.7009(13) 0.5733(5) 0.087(4) Uani 1 1 d . .
H34A H 0.1235 0.7458 0.5393 0.131 Uiso 1 1 calc GR .
H34B H 0.1836 0.6850 0.5804 0.131 Uiso 1 1 calc GR .
H34C H 0.1180 0.7645 0.5997 0.131 Uiso 1 1 calc GR .
C36 C 0.1155(4) 0.5304(9) 0.6735(3) 0.044(2) Uani 1 1 d . .
H36 H 0.0991 0.6261 0.6764 0.052 Uiso 1 1 calc R .
C37 C 0.1374(5) 0.4506(10) 0.7186(3) 0.046(2) Uani 1 1 d . .
H37 H 0.1348 0.4936 0.7514 0.055 Uiso 1 1 calc R .
C38 C 0.1629(5) 0.3097(10) 0.7160(3) 0.046(2) Uani 1 1 d . .
H38 H 0.1782 0.2583 0.7466 0.055 Uiso 1 1 calc R .
C39 C 0.1654(4) 0.2453(9) 0.6672(3) 0.0366(18) Uani 1 1 d . .
C40 C 0.1920(6) 0.0872(10) 0.6641(3) 0.056(3) Uani 1 1 d . .
H40 H 0.1842 0.0576 0.6270 0.067 Uiso 1 1 calc R .
C42 C 0.2693(7) 0.0785(12) 0.6800(6) 0.112(6) Uani 1 1 d . .
H42A H 0.2934 0.1461 0.6593 0.167 Uiso 1 1 calc GR .
H42B H 0.2855 -0.0197 0.6745 0.167 Uiso 1 1 calc GR .
H42C H 0.2789 0.1035 0.7166 0.167 Uiso 1 1 calc GR .
C41 C 0.1515(6) -0.0203(11) 0.6950(4) 0.069(3) Uani 1 1 d . .
H41A H 0.1683 -0.1183 0.6901 0.103 Uiso 1 1 calc GR .
H41B H 0.1020 -0.0150 0.6827 0.103 Uiso 1 1 calc GR .
H41C H 0.1584 0.0045 0.7317 0.103 Uiso 1 1 calc GR .
C49 C 0.1966(4) 0.5376(8) 0.4163(3) 0.0368(18) Uani 1 1 d . .
H49 H 0.2300 0.5519 0.4452 0.044 Uiso 1 1 calc R .
C48 C 0.1674(4) 0.6588(9) 0.3904(3) 0.043(2) Uani 1 1 d . .
H48 H 0.1821 0.7528 0.4010 0.051 Uiso 1 1 calc R .
C46 C 0.1159(5) 0.6399(10) 0.3486(3) 0.044(2) Uani 1 1 d . .
C47 C 0.0339(5) 0.7505(12) 0.2846(4) 0.070(3) Uani 1 1 d . .
H47A H 0.0492 0.6944 0.2561 0.104 Uiso 1 1 calc GR .
H47B H 0.0190 0.8464 0.2721 0.104 Uiso 1 1 calc GR .
H47C H -0.0049 0.7011 0.2981 0.104 Uiso 1 1 calc GR .
C45 C 0.0954(4) 0.4989(10) 0.3345(3) 0.040(2) Uani 1 1 d . .
H45 H 0.0602 0.4823 0.3069 0.048 Uiso 1 1 calc R .
C44 C 0.1281(4) 0.3819(9) 0.3622(3) 0.0317(17) Uani 1 1 d . .
C43 C 0.1078(4) 0.2217(10) 0.3502(3) 0.0363(18) Uani 1 1 d . .
C10 C 0.3210(4) 0.2895(8) 0.3427(3) 0.0336(17) Uani 1 1 d . .
H10 H 0.3038 0.3836 0.3347 0.040 Uiso 1 1 calc R .
C9 C 0.3714(4) 0.2219(8) 0.3190(2) 0.0296(16) Uani 1 1 d . .
H9 H 0.3950 0.2592 0.2919 0.035 Uiso 1 1 calc R .
C11 C 0.4262(4) -0.0302(8) 0.3269(3) 0.0313(17) Uani 1 1 d . .
C12 C 0.4930(4) -0.0440(9) 0.3534(3) 0.0371(18) Uani 1 1 d . .
C16 C 0.5347(5) -0.1588(10) 0.3371(3) 0.046(2) Uani 1 1 d . .
H16 H 0.5807 -0.1708 0.3529 0.055 Uiso 1 1 calc R .
C17 C 0.5082(5) -0.2541(10) 0.2980(3) 0.047(2) Uani 1 1 d . .
H17 H 0.5366 -0.3302 0.2880 0.056 Uiso 1 1 calc R .
C18 C 0.4414(5) -0.2393(9) 0.2737(3) 0.045(2) Uani 1 1 d . .
H18 H 0.4248 -0.3051 0.2473 0.053 Uiso 1 1 calc R .
C19 C 0.3973(4) -0.1257(8) 0.2880(3) 0.0347(18) Uani 1 1 d . .
C21 C 0.3217(4) -0.1158(9) 0.2635(3) 0.0373(18) Uani 1 1 d . .
H21 H 0.3024 -0.0231 0.2753 0.045 Uiso 1 1 calc R .
C20 C 0.2781(5) -0.2393(11) 0.2832(3) 0.057(3) Uani 1 1 d . .
H20A H 0.2946 -0.3319 0.2713 0.086 Uiso 1 1 calc GR .
H20B H 0.2293 -0.2261 0.2699 0.086 Uiso 1 1 calc GR .
H20C H 0.2826 -0.2381 0.3210 0.086 Uiso 1 1 calc GR .
C22 C 0.3150(5) -0.1123(11) 0.2039(3) 0.053(2) Uani 1 1 d . .
H22A H 0.3440 -0.0346 0.1925 0.080 Uiso 1 1 calc GR .
H22B H 0.2666 -0.0952 0.1906 0.080 Uiso 1 1 calc GR .
H22C H 0.3303 -0.2047 0.1909 0.080 Uiso 1 1 calc GR .
C13 C 0.5190(4) 0.0560(9) 0.3992(3) 0.0400(19) Uani 1 1 d . .
H13 H 0.4776 0.1017 0.4122 0.048 Uiso 1 1 calc R .
C14 C 0.5584(5) -0.0286(10) 0.4446(3) 0.050(2) Uani 1 1 d . .
H14A H 0.6015 -0.0675 0.4338 0.075 Uiso 1 1 calc GR .
H14B H 0.5294 -0.1079 0.4546 0.075 Uiso 1 1 calc GR .
H14C H 0.5693 0.0362 0.4740 0.075 Uiso 1 1 calc GR .
C15 C 0.5645(6) 0.1770(11) 0.3808(4) 0.066(3) Uani 1 1 d . .
H15A H 0.5759 0.2458 0.4090 0.098 Uiso 1 1 calc GR .
H15B H 0.5392 0.2268 0.3514 0.098 Uiso 1 1 calc GR .
H15C H 0.6072 0.1357 0.3703 0.098 Uiso 1 1 calc GR .
C8 C 0.3361(4) 0.0747(7) 0.3798(2) 0.0281(16) Uani 1 1 d . .
C7 C 0.3248(4) -0.0355(8) 0.4192(3) 0.0281(16) Uani 1 1 d . .
C3 C 0.2613(4) -0.0893(8) 0.4923(3) 0.0332(17) Uani 1 1 d . .
H3 H 0.2283 -0.0647 0.5152 0.040 Uiso 1 1 calc R .
C4 C 0.2977(4) -0.2216(8) 0.4992(3) 0.0383(19) Uani 1 1 d . .
H4 H 0.2883 -0.2848 0.5262 0.046 Uiso 1 1 calc R .
C5 C 0.3473(5) -0.2602(8) 0.4666(3) 0.040(2) Uani 1 1 d . .
H5 H 0.3718 -0.3484 0.4721 0.048 Uiso 1 1 calc R .
C6 C 0.3612(4) -0.1694(8) 0.4258(3) 0.0335(18) Uani 1 1 d . .
H6 H 0.3940 -0.1963 0.4031 0.040 Uiso 1 1 calc R .
O4W O 0.0151(7) 0.9653(14) 0.3799(5) 0.053(3) Uani 0.5 1 d . P
H4WA H 0.0209 1.0435 0.3626 0.080 Uiso 0.5 1 d G P
H4WB H 0.0396 0.9009 0.3659 0.080 Uiso 0.5 1 d G P

loop_
_atom_site_aniso_label
_atom_site_aniso_U_11
_atom_site_aniso_U_22
_atom_site_aniso_U_33
_atom_site_aniso_U_23
_atom_site_aniso_U_13
_atom_site_aniso_U_12
Ir1 0.04347(18) 0.02445(14) 0.02005(14) -0.00313(13) -0.00575(10) 0.00442(15)
N2 0.028(3) 0.027(3) 0.029(3) -0.006(3) -0.011(2) 0.000(3)
O2 0.038(3) 0.067(4) 0.033(3) -0.003(3) -0.010(2) -0.010(3)
O1 0.053(4) 0.037(3) 0.032(3) -0.011(2) -0.012(3) -0.001(3)
N1 0.035(3) 0.021(3) 0.012(2) -0.002(2) -0.009(2) 0.006(3)
C2 0.041(4) 0.016(3) 0.016(3) 0.001(3) -0.005(3) 0.003(3)
C27 0.033(4) 0.013(3) 0.020(3) 0.002(2) -0.002(3) 0.007(3)
C23 0.040(4) 0.021(3) 0.021(3) 0.001(3) 0.006(3) 0.005(3)
N4 0.035(4) 0.027(3) 0.027(3) -0.001(2) 0.001(3) 0.000(3)
N3 0.031(3) 0.033(3) 0.024(3) -0.001(3) -0.002(3) 0.009(3)
O3 0.057(4) 0.057(4) 0.066(4) 0.028(3) -0.020(3) 0.009(3)
N5 0.046(4) 0.020(3) 0.019(3) 0.001(2) 0.000(3) 0.011(3)
C1 0.028(4) 0.023(3) 0.022(3) -0.005(3) -0.009(3) -0.004(3)
C26 0.045(5) 0.018(3) 0.019(3) 0.000(3) -0.002(3) 0.007(3)
C25 0.038(4) 0.022(3) 0.022(3) -0.001(3) -0.011(3) 0.001(3)
C24 0.040(4) 0.020(3) 0.028(4) 0.005(3) -0.002(3) 0.001(3)
C28 0.036(4) 0.018(3) 0.025(3) 0.000(3) -0.003(3) 0.009(3)
C29 0.049(5) 0.040(5) 0.034(4) 0.000(4) -0.007(4) -0.005(4)
C30 0.032(4) 0.046(5) 0.047(5) 0.005(4) 0.000(4) -0.005(4)
C31 0.033(4) 0.030(4) 0.031(4) 0.000(3) 0.008(3) 0.005(3)
C32 0.032(4) 0.031(4) 0.042(4) 0.001(3) 0.010(3) 0.002(3)
C33 0.042(5) 0.038(5) 0.050(5) 0.013(4) 0.016(4) 0.014(4)
C35 0.059(7) 0.148(13) 0.090(9) 0.060(9) 0.022(6) 0.032(8)
C34 0.117(10) 0.061(7) 0.087(8) 0.027(7) 0.029(7) -0.018(8)
C36 0.048(5) 0.031(4) 0.056(5) -0.003(4) 0.024(4) 0.002(4)
C37 0.056(6) 0.048(5) 0.038(4) -0.008(4) 0.024(4) -0.006(4)
C38 0.052(5) 0.055(5) 0.033(4) 0.004(4) 0.011(4) 0.010(5)
C39 0.045(5) 0.039(4) 0.027(4) 0.002(3) 0.010(3) 0.006(4)
C40 0.099(8) 0.038(5) 0.030(4) 0.008(4) 0.004(5) 0.024(5)
C42 0.104(10) 0.054(7) 0.191(15) 0.071(9) 0.078(10) 0.050(7)
C41 0.086(8) 0.042(6) 0.076(7) 0.009(5) -0.004(6) 0.013(5)
C49 0.046(5) 0.029(4) 0.033(4) -0.008(3) -0.008(4) 0.005(4)
C48 0.045(5) 0.038(5) 0.043(5) 0.004(4) -0.005(4) 0.009(4)
C46 0.044(5) 0.049(5) 0.038(4) 0.010(4) 0.001(4) 0.007(4)
C47 0.044(6) 0.077(8) 0.082(7) 0.030(6) -0.018(5) -0.006(5)
C45 0.032(4) 0.063(6) 0.023(4) 0.005(4) -0.006(3) -0.003(4)
C44 0.029(4) 0.045(5) 0.020(3) 0.001(3) -0.002(3) 0.004(4)
C43 0.033(4) 0.056(5) 0.020(3) -0.004(4) 0.000(3) 0.002(4)
C10 0.056(5) 0.021(3) 0.023(3) 0.008(3) -0.002(3) 0.006(4)
C9 0.045(4) 0.026(4) 0.017(3) 0.003(3) 0.003(3) 0.005(3)
C11 0.044(5) 0.027(4) 0.022(3) 0.006(3) 0.004(3) 0.009(3)
C12 0.044(5) 0.036(4) 0.030(4) 0.004(3) 0.001(3) 0.009(4)
C16 0.047(5) 0.051(5) 0.039(4) 0.010(4) -0.001(4) 0.015(4)
C17 0.061(6) 0.049(5) 0.032(4) 0.002(4) 0.012(4) 0.027(4)
C18 0.072(6) 0.033(4) 0.028(4) -0.002(3) 0.003(4) 0.016(4)
C19 0.055(5) 0.028(4) 0.022(3) 0.001(3) 0.005(3) 0.009(4)
C21 0.048(5) 0.035(4) 0.028(4) -0.005(3) 0.001(3) 0.003(4)
C20 0.066(6) 0.068(7) 0.036(4) 0.002(4) -0.001(4) -0.015(5)
C22 0.058(6) 0.066(6) 0.034(4) 0.012(4) 0.002(4) 0.005(5)
C13 0.043(5) 0.036(4) 0.039(4) 0.005(4) -0.007(4) 0.001(4)
C14 0.063(6) 0.044(5) 0.039(5) 0.007(4) -0.006(4) -0.011(5)
C15 0.083(7) 0.057(6) 0.051(5) 0.015(5) -0.018(5) -0.016(6)
C8 0.045(4) 0.019(3) 0.018(3) -0.004(3) -0.009(3) 0.008(3)
C7 0.038(4) 0.024(4) 0.021(3) 0.000(3) -0.003(3) 0.002(3)
C3 0.046(5) 0.027(4) 0.026(4) 0.000(3) 0.000(3) -0.008(3)
C4 0.057(5) 0.023(4) 0.033(4) 0.010(3) -0.004(4) -0.008(4)
C5 0.053(5) 0.022(4) 0.042(4) 0.007(3) -0.009(4) 0.000(3)
C6 0.049(5) 0.024(4) 0.026(4) -0.001(3) -0.006(3) 0.004(3)
O4W 0.050(8) 0.035(6) 0.080(9) 0.007(7) 0.032(7) -0.010(6)

loop_
_atom_type_symbol
_atom_type_description
_atom_type_scat_dispersion_real
_atom_type_scat_dispersion_imag
_atom_type_scat_source
C C 0.0033 0.0016 'International Tables Vol C Tables 4.2.6.8 and 6.1.1.4'
H H 0.0000 0.0000 'International Tables Vol C Tables 4.2.6.8 and 6.1.1.4'
N N 0.0061 0.0033 'International Tables Vol C Tables 4.2.6.8 and 6.1.1.4'
O O 0.0106 0.0060 'International Tables Vol C Tables 4.2.6.8 and 6.1.1.4'
Ir Ir -1.4442 7.9887 'International Tables Vol C Tables 4.2.6.8 and 6.1.1.4'

loop_
_geom_angle_atom_site_label_1
_geom_angle_atom_site_label_2
_geom_angle_atom_site_label_3
_geom_angle
N2 Ir1 O1 94.3(2)
N2 Ir1 N1 175.2(2)
N2 Ir1 N3 91.2(2)
N1 Ir1 O1 89.2(2)
N1 Ir1 N3 92.8(2)
C2 Ir1 N2 80.5(3)
C2 Ir1 O1 172.6(2)
C2 Ir1 N1 96.3(2)
C2 Ir1 N3 97.8(2)
C2 Ir1 C1 89.0(3)
N3 Ir1 O1 77.0(2)
C1 Ir1 N2 95.7(3)
C1 Ir1 O1 96.7(2)
C1 Ir1 N1 80.6(3)
C1 Ir1 N3 171.1(2)
C28 N2 Ir1 115.3(5)
C28 N2 C29 107.1(6)
C29 N2 Ir1 137.6(5)
C43 O1 Ir1 115.8(5)
C10 N1 Ir1 138.4(5)
C10 N1 C8 108.1(6)
C8 N1 Ir1 113.5(5)
C27 C2 Ir1 115.1(5)
C23 C2 Ir1 128.1(5)
C23 C2 C27 116.7(6)
C2 C27 C28 111.7(6)
C26 C27 C2 121.2(6)
C26 C27 C28 127.1(6)
C2 C23 C24 121.6(6)
C28 N4 C30 107.6(6)
C28 N4 C31 128.4(6)
C30 N4 C31 123.7(6)
C49 N3 Ir1 126.9(5)
C49 N3 C44 117.6(7)
C44 N3 Ir1 115.5(5)
C46 O3 C47 118.2(8)
C9 N5 C11 126.0(6)
C8 N5 C9 107.5(6)
C8 N5 C11 126.1(6)
C7 C1 Ir1 115.4(5)
C7 C1 C3 115.9(6)
C3 C1 Ir1 128.7(6)
C25 C26 C27 119.9(6)
C26 C25 C24 120.7(6)
C25 C24 C23 119.8(7)
N2 C28 C27 117.1(6)
N4 C28 N2 109.2(6)
N4 C28 C27 133.7(6)
C30 C29 N2 109.2(7)
C29 C30 N4 106.9(7)
C32 C31 N4 117.6(6)
C39 C31 N4 119.5(6)
C39 C31 C32 122.9(7)
C31 C32 C33 122.1(7)
C31 C32 C36 116.7(7)
C36 C32 C33 121.2(7)
C35 C33 C32 110.4(7)
C35 C33 C34 110.0(9)
C34 C33 C32 112.1(8)
C37 C36 C32 120.6(8)
C38 C37 C36 121.5(8)
C37 C38 C39 119.1(8)
C31 C39 C40 121.5(7)
C38 C39 C31 119.1(7)
C38 C39 C40 119.4(7)
C42 C40 C39 111.0(9)
C42 C40 C41 111.5(8)
C41 C40 C39 112.8(8)
N3 C49 C48 123.1(7)
C49 C48 C46 119.3(8)
O3 C46 C48 116.6(8)
O3 C46 C45 125.0(8)
C45 C46 C48 118.4(8)
C46 C45 C44 118.8(7)
N3 C44 C45 122.8(7)
N3 C44 C43 114.7(6)
C45 C44 C43 122.5(6)
O2 C43 O1 126.6(8)
O2 C43 C44 117.2(7)
O1 C43 C44 116.2(6)
C9 C10 N1 109.5(6)
C10 C9 N5 106.6(6)
C12 C11 N5 118.0(7)
C12 C11 C19 124.6(7)
C19 C11 N5 117.2(7)
C11 C12 C16 116.2(7)
C11 C12 C13 122.0(7)
C16 C12 C13 121.7(7)
C17 C16 C12 120.7(8)
C18 C17 C16 121.3(8)
C17 C18 C19 120.7(8)
C11 C19 C18 116.4(7)
C11 C19 C21 123.0(7)
C18 C19 C21 120.5(7)
C19 C21 C20 110.6(7)
C19 C21 C22 112.9(7)
C22 C21 C20 111.1(7)
C14 C13 C12 112.1(7)
C15 C13 C12 110.3(7)
C15 C13 C14 110.8(7)
N1 C8 N5 108.2(6)
N1 C8 C7 118.2(6)
N5 C8 C7 133.4(6)
C1 C7 C8 112.1(6)
C6 C7 C1 122.9(7)
C6 C7 C8 125.0(7)
C4 C3 C1 121.3(7)
C5 C4 C3 120.9(7)
C4 C5 C6 120.4(7)
C5 C6 C7 118.6(7)

loop_
_geom_bond_atom_site_label_1
_geom_bond_atom_site_label_2
_geom_bond_distance
Ir1 N2 2.013(6)
Ir1 O1 2.152(5)
Ir1 N1 2.035(6)
Ir1 C2 2.006(6)
Ir1 N3 2.123(6)
Ir1 C1 2.012(7)
N2 C28 1.350(8)
N2 C29 1.362(10)
O2 C43 1.229(9)
O1 C43 1.280(9)
N1 C10 1.343(9)
N1 C8 1.345(8)
C2 C27 1.432(9)
C2 C23 1.369(10)
C27 C26 1.397(9)
C27 C28 1.448(10)
C23 C24 1.409(9)
N4 C28 1.344(9)
N4 C30 1.386(10)
N4 C31 1.451(9)
N3 C49 1.332(9)
N3 C44 1.338(9)
O3 C46 1.362(10)
O3 C47 1.385(10)
N5 C9 1.387(9)
N5 C11 1.437(9)
N5 C8 1.351(9)
C1 C7 1.402(10)
C1 C3 1.408(10)
C26 C25 1.354(10)
C25 C24 1.378(10)
C29 C30 1.346(11)
C31 C32 1.391(10)
C31 C39 1.386(10)
C32 C33 1.520(11)
C32 C36 1.391(11)
C33 C35 1.502(13)
C33 C34 1.506(13)
C36 C37 1.387(12)
C37 C38 1.374(12)
C38 C39 1.381(11)
C39 C40 1.529(11)
C40 C42 1.484(16)
C40 C41 1.518(14)
C49 C48 1.371(11)
C48 C46 1.380(11)
C46 C45 1.377(12)
C45 C44 1.387(11)
C44 C43 1.529(11)
C10 C9 1.337(10)
C11 C12 1.379(11)
C11 C19 1.387(10)
C12 C16 1.402(11)
C12 C13 1.521(11)
C16 C17 1.375(12)
C17 C18 1.358(12)
C18 C19 1.404(10)
C19 C21 1.507(11)
C21 C20 1.514(12)
C21 C22 1.514(10)
C13 C14 1.518(11)
C13 C15 1.506(12)
C8 C7 1.453(10)
C7 C6 1.401(10)
C3 C4 1.389(11)
C4 C5 1.370(11)
C5 C6 1.377(10)
